data_1557275
loop_
_publ_author_name
'Butts, Craig P.'
'Eberson, Lennart'
'Gonzales-Luque, Remedios'
'Hartshorn, Chris M.'
'Hartshorn, Michael P.'
'Merchan, Manuela'
'Robinson, Ward T.'
'Roos, Bjorn O.'
'Vallance, Claire'
'Wood, Bryan R.'

_publ_section_title
;
 Photochemical Nitration by Tetranitromethane. Part XL. Regiochemistry of
 Trinitromethyl Attachment in the Photolysis of Benzofuran with
 Tetranitromethane
;
_journal_name_full 'Acta Chemica Scandinavica'
_journal_page_first 984
_journal_page_last 999
_journal_paper_doi 10.3891/acta.chem.scand.51-0984
_journal_volume 51
_journal_year 1997
_chemical_formula_sum 'C8 H5 N O3'
_chemical_formula_weight 163.13
_chemical_name_common
;
3-Nitrobenzofuran
;
_space_group_IT_number 2
_space_group_name_Hall '-P 1'
_space_group_name_H-M_alt 'P -1'
_symmetry_cell_setting triclinic
_symmetry_Int_Tables_number 2
_symmetry_space_group_name_Hall '-P 1'
_symmetry_space_group_name_H-M 'P -1'
_cell_angle_alpha 71.36(3)
_cell_angle_beta 70.79(2)
_cell_angle_gamma 73.54(3)
_cell_formula_units_Z 2
_cell_length_a 6.511(2)
_cell_length_b 6.846(2)
_cell_length_c 8.819(2)
_cell_volume 344.70(18)
_diffrn_ambient_temperature 153
_diffrn_radiation_probe x-ray
_diffrn_radiation_type MoK\a
_diffrn_radiation_wavelength 0.71069
_exptl_absorpt_coefficient_mu 0.123
_exptl_crystal_density_diffrn 1.572
_refine_ls_number_reflns 1307
_refine_ls_R_factor_gt 0.039
_refine_ls_wR_factor_gt 0.104
_cod_data_source_file Acta-Chem-Scand-1997-51-984-2.cif
_cod_data_source_block 1
_cod_original_cell_volume 344.7(2)
_cod_database_code 1557275

loop_
_space_group_symop_id
_space_group_symop_operation_xyz
1 x,y,z
2 -x,-y,-z

loop_
_atom_site_label
_atom_site_type_symbol
_atom_site_thermal_displace_type
_atom_site_fract_x
_atom_site_fract_y
_atom_site_fract_z
_atom_site_occupancy
_atom_site_U_iso_or_equiv
_atom_site_calc_flag
_atom_site_refinement_flags
_atom_site_disorder_assembly
_atom_site_disorder_group
O1 O Uiso 0.2895(2) 0.1753(2) 0.07470(10) 1.000 0.0280(10) . . . .
O11 O Uiso -0.2668(2) 0.1900(2) 0.46190(10) 1.000 0.0400(10) . . . .
O12 O Uiso -0.4519(2) 0.2888(2) 0.27600(10) 1.000 0.0380(10) . . . .
N1 N Uiso -0.2770(2) 0.2351(2) 0.3176(2) 1.000 0.0270(10) . . . .
C2 C Uiso 0.1285(2) 0.1770(2) 0.2176(2) 1.000 0.0260(10) . . . .
C3 C Uiso -0.0749(2) 0.2254(2) 0.1896(2) 1.000 0.0220(10) . . . .
C3A C Uiso -0.0468(2) 0.2586(2) 0.0153(2) 1.000 0.0210(10) . . . .
C4 C Uiso -0.1823(2) 0.3101(2) -0.0915(2) 1.000 0.0250(10) . . . .
C5 C Uiso -0.0787(3) 0.3246(2) -0.2584(2) 1.000 0.0300(10) . . . .
C6 C Uiso 0.1528(3) 0.2892(2) -0.3191(2) 1.000 0.0310(10) . . . .
C7 C Uiso 0.2892(3) 0.2383(2) -0.2152(2) 1.000 0.0290(10) . . . .
C7A C Uiso 0.1834(2) 0.2247(2) -0.0493(2) 1.000 0.0230(10) . . . .

loop_
_atom_type_symbol
_atom_type_description
_atom_type_scat_dispersion_real
_atom_type_scat_dispersion_imag
_atom_type_scat_source
C C 0.0033 0.0016 ' International Tables Vol C Tables 4.2.6.8 and 6.1.1.4'
N N 0.0061 0.0033 ' International Tables Vol C Tables 4.2.6.8 and 6.1.1.4'
O O 0.0106 0.0060 ' International Tables Vol C Tables 4.2.6.8 and 6.1.1.4'

loop_
_geom_angle_atom_site_label_1
_geom_angle_atom_site_label_2
_geom_angle_atom_site_label_3
_geom_angle
_geom_angle_site_symmetry_1
_geom_angle_site_symmetry_2
_geom_angle_site_symmetry_3
_geom_angle_publ_flag
C2 O1 C7A 106.48(13) . . . yes
O11 N1 O12 124.06(15) . . . yes
O11 N1 C3 118.43(14) . . . yes
O12 N1 C3 117.51(14) . . . yes
O1 C2 C3 110.70(14) . . . yes
N1 C3 C2 123.50(15) . . . yes
N1 C3 C3A 127.96(14) . . . yes
C2 C3 C3A 108.52(14) . . . no
C3 C3A C4 137.41(14) . . . no
C3 C3A C7A 103.32(13) . . . no
C4 C3A C7A 119.28(15) . . . no
C3A C4 C5 117.42(15) . . . no
C4 C5 C6 121.85(17) . . . no
C5 C6 C7 121.47(15) . . . no
C6 C7 C7A 115.97(17) . . . no
O1 C7A C3A 110.98(14) . . . yes
O1 C7A C7 125.01(15) . . . yes
C3A C7A C7 124.01(16) . . . no

loop_
_geom_bond_atom_site_label_1
_geom_bond_atom_site_label_2
_geom_bond_distance
_geom_bond_site_symmetry_1
_geom_bond_site_symmetry_2
_geom_bond_publ_flag
O1 C2 1.3492(19) . . yes
O1 C7A 1.384(2) . . yes
O11 N1 1.2297(19) . . yes
O12 N1 1.232(2) . . yes
N1 C3 1.425(2) . . yes
C2 C3 1.356(2) . . no
C3 C3A 1.436(2) . . no
C3A C4 1.396(2) . . no
C3A C7A 1.397(2) . . no
C4 C5 1.387(2) . . no
C5 C6 1.401(3) . . no
C6 C7 1.381(3) . . no
C7 C7A 1.382(2) . . no

loop_
_geom_torsion_atom_site_label_1
_geom_torsion_atom_site_label_2
_geom_torsion_atom_site_label_3
_geom_torsion_atom_site_label_4
_geom_torsion
_geom_torsion_site_symmetry_1
_geom_torsion_site_symmetry_2
_geom_torsion_site_symmetry_3
_geom_torsion_site_symmetry_4
_geom_torsion_publ_flag
C7A O1 C2 C3 -0.03(16) . . . . no
C2 O1 C7A C3A 0.16(17) . . . . no
C2 O1 C7A C7 -179.58(14) . . . . no
O11 N1 C3 C2 -2.7(2) . . . . no
O11 N1 C3 C3A 175.94(15) . . . . no
O12 N1 C3 C2 177.24(14) . . . . no
O12 N1 C3 C3A -4.1(2) . . . . no
O1 C2 C3 N1 178.75(13) . . . . no
O1 C2 C3 C3A -0.11(17) . . . . no
N1 C3 C3A C4 1.0(3) . . . . no
N1 C3 C3A C7A -178.60(14) . . . . no
C2 C3 C3A C4 179.80(17) . . . . no
C2 C3 C3A C7A 0.19(16) . . . . no
C3 C3A C4 C5 -179.48(16) . . . . no
C7A C3A C4 C5 0.1(2) . . . . no
C3 C3A C7A O1 -0.22(16) . . . . no
C3 C3A C7A C7 179.53(14) . . . . no
C4 C3A C7A O1 -179.92(14) . . . . no
C4 C3A C7A C7 -0.2(2) . . . . no
C3A C4 C5 C6 0.0(2) . . . . no
C4 C5 C6 C7 -0.1(2) . . . . no
C5 C6 C7 C7A 0.0(2) . . . . no
C6 C7 C7A O1 179.83(14) . . . . no
C6 C7 C7A C3A 0.1(2) . . . . no
